data_7711147
loop_
_publ_author_name
'Ward, Jas S.'
'Mart\~onova, Jevgenija'
'Wilson, Laura M. E.'
'Kramer, Eric'
'Aav, Riina'
'Rissanen, Kari'

_publ_section_title
;
 Carbonyl Hypoiodites from Pivalic and Trimesic Acid and their Silver(I)
 Intermediates
;
_journal_name_full 'Dalton Transactions'
_journal_paper_doi 10.1039/D2DT01988D
_journal_year 2022
_chemical_formula_moiety 'C11 H16 I N O2'
_chemical_formula_sum 'C11 H16 I N O2'
_chemical_formula_weight 321.15
_space_group_crystal_system triclinic
_space_group_IT_number 2
_space_group_name_Hall '-P 1'
_space_group_name_H-M_alt 'P -1'
_atom_sites_solution_hydrogens geom
_atom_sites_solution_primary dual
_audit_creation_date 2021-10-20
_audit_creation_method
;
Olex2 1.2
(compiled 2018.05.29 svn.r3508 for OlexSys, GUI svn.r5506)
;
_audit_update_record
;
2022-05-18 deposited with the CCDC.	2022-09-05 downloaded from the CCDC.
;
_cell_angle_alpha 76.766(5)
_cell_angle_beta 78.689(5)
_cell_angle_gamma 86.009(4)
_cell_formula_units_Z 2
_cell_length_a 5.6777(3)
_cell_length_b 8.6359(5)
_cell_length_c 13.1369(8)
_cell_measurement_reflns_used 2380
_cell_measurement_temperature 119.98(13)
_cell_measurement_theta_max 28.4710
_cell_measurement_theta_min 2.6050
_cell_volume 614.64(6)
_computing_cell_refinement 'CrysAlisPro 1.171.40.84a (Rigaku OD, 2020)'
_computing_data_collection 'CrysAlisPro 1.171.40.84a (Rigaku OD, 2020)'
_computing_data_reduction 'CrysAlisPro 1.171.40.84a (Rigaku OD, 2020)'
_computing_molecular_graphics 'Olex2 (Dolomanov et al., 2009)'
_computing_publication_material 'Olex2 (Dolomanov et al., 2009)'
_computing_structure_refinement 'ShelXL (Sheldrick, 2015)'
_computing_structure_solution 'ShelXT (Sheldrick, 2015)'
_diffrn_ambient_environment N~2~
_diffrn_ambient_temperature 119.98(13)
_diffrn_detector 'CCD plate'
_diffrn_detector_area_resol_mean 8.0053
_diffrn_detector_type Eos
_diffrn_measured_fraction_theta_full 0.999
_diffrn_measured_fraction_theta_max 0.998
_diffrn_measurement_details
;
List of Runs (angles in degrees, time in seconds):

  # Type    Start    End  Width  t~exp~   \w     \q     \k     \f   Frames
#--------------------------------------------------------------------------
  1  \w    -38.00  49.00   1.00    2.50    --  -18.45  57.00   0.00   87
  2  \w    -35.00  47.00   1.00    2.50    --  -18.45  57.00-120.00   82
  3  \w    -37.00  48.00   1.00    2.50    --  -18.45  57.00 120.00   85
  4  \w     -2.00  26.00   1.00    2.50    --   19.23  77.00  90.00   28
  5  \w    -10.00  24.00   1.00    2.50    --   19.23  77.00 -30.00   34
  6  \w     -8.00  29.00   1.00    2.50    --   19.23  77.00-150.00   37
;
_diffrn_measurement_device 'four-circle diffractometer'
_diffrn_measurement_device_type 'SuperNova, Single source at offset/far, Eos'
_diffrn_measurement_method '\w scans'
_diffrn_orient_matrix_type 'CrysAlisPro convention (1999,Acta A55,543-557)'
_diffrn_orient_matrix_UB_11 -0.0475852000
_diffrn_orient_matrix_UB_12 -0.0230304000
_diffrn_orient_matrix_UB_13 0.0552069000
_diffrn_orient_matrix_UB_21 0.0899687000
_diffrn_orient_matrix_UB_22 -0.0609834000
_diffrn_orient_matrix_UB_23 0.0054915000
_diffrn_orient_matrix_UB_31 0.0767043000
_diffrn_orient_matrix_UB_32 0.0536136000
_diffrn_orient_matrix_UB_33 0.0104040000
_diffrn_radiation_monochromator mirror
_diffrn_radiation_probe x-ray
_diffrn_radiation_type MoK\a
_diffrn_radiation_wavelength 0.71073
_diffrn_reflns_av_R_equivalents 0.0347
_diffrn_reflns_av_unetI/netI 0.0688
_diffrn_reflns_Laue_measured_fraction_full 0.999
_diffrn_reflns_Laue_measured_fraction_max 0.998
_diffrn_reflns_limit_h_max 7
_diffrn_reflns_limit_h_min -6
_diffrn_reflns_limit_k_max 10
_diffrn_reflns_limit_k_min -10
_diffrn_reflns_limit_l_max 16
_diffrn_reflns_limit_l_min -15
_diffrn_reflns_number 4129
_diffrn_reflns_point_group_measured_fraction_full 0.999
_diffrn_reflns_point_group_measured_fraction_max 0.998
_diffrn_reflns_theta_full 25.242
_diffrn_reflns_theta_max 26.367
_diffrn_reflns_theta_min 2.424
_diffrn_source 'micro-focus sealed X-ray tube'
_diffrn_source_type 'SuperNova (Mo) X-ray Source'
_exptl_absorpt_coefficient_mu 2.587
_exptl_absorpt_correction_T_max 1.00000
_exptl_absorpt_correction_T_min 0.92793
_exptl_absorpt_correction_type multi-scan
_exptl_absorpt_process_details
;
CrysAlisPro 1.171.40.84a (Rigaku Oxford Diffraction, 2020)
Empirical absorption correction using spherical harmonics,
implemented in SCALE3 ABSPACK scaling algorithm.
;
_exptl_crystal_colour colourless
_exptl_crystal_colour_primary colourless
_exptl_crystal_density_diffrn 1.735
_exptl_crystal_description plate
_exptl_crystal_F_000 316
_exptl_crystal_recrystallization_method 'Re-crystallisation from solvent: toluene/pentane'
_exptl_crystal_size_max 0.212
_exptl_crystal_size_mid 0.143
_exptl_crystal_size_min 0.027
_refine_diff_density_max 0.878
_refine_diff_density_min -0.806
_refine_diff_density_rms 0.149
_refine_ls_extinction_method none
_refine_ls_goodness_of_fit_ref 1.021
_refine_ls_hydrogen_treatment constr
_refine_ls_matrix_type full
_refine_ls_number_parameters 140
_refine_ls_number_reflns 2509
_refine_ls_number_restraints 0
_refine_ls_restrained_S_all 1.021
_refine_ls_R_factor_all 0.0415
_refine_ls_R_factor_gt 0.0355
_refine_ls_shift/su_max 0.000
_refine_ls_shift/su_mean 0.000
_refine_ls_structure_factor_coef Fsqd
_refine_ls_weighting_details 'w=1/[\s^2^(Fo^2^)+(0.0124P)^2^] where P=(Fo^2^+2Fc^2^)/3'
_refine_ls_weighting_scheme calc
_refine_ls_wR_factor_gt 0.0620
_refine_ls_wR_factor_ref 0.0655
_reflns_Friedel_coverage 0.000
_reflns_number_gt 2254
_reflns_number_total 2509
_reflns_threshold_expression 'I > 2\s(I)'
_cod_data_source_file d2dt01988d2.cif
_cod_data_source_block 2b
_cod_database_code 7711147
_shelxl_version_number 2014/6
_shelx_space_group_comment
;
The symmetry employed for this shelxl refinement is uniquely defined
by the following loop, which should always be used as a source of
symmetry information in preference to the above space-group names.
They are only intended as comments.
;
_reflns_odcompleteness_completeness 99.84
_reflns_odcompleteness_iscentric 1
_reflns_odcompleteness_theta 26.32
_olex2_refinement_description
;
1. Fixed Uiso
 At 1.2 times of:
  All C(H) groups
 At 1.5 times of:
  All C(H,H,H) groups
2.a Aromatic/amide H refined with riding coordinates:
 C2(H2), C3(H3), C5(H5), C6(H6)
2.b Idealised Me refined as rotating group:
 C7(H7A,H7B,H7C), C15(H15A,H15B,H15C), C16(H16A,H16B,H16C), C17(H17A,H17B,H17C)
;
_ins_header
;
TITL OIK053_scale2 in P-1 
REM P-1 (#2 in standard setting)
CELL 0.71073   5.677672   8.635945  13.136891  76.7655  78.6890  86.0091
ZERR    2.00   0.000297   0.000451   0.000810   0.0049   0.0048   0.0043
LATT  1
SFAC C H N O I
UNIT 22.00 32.00 2.00 4.00 2.00
TREF
HKLF 4
END
;
_olex2_submission_special_instructions 'No special instructions were received'
_oxdiff_exptl_absorpt_empirical_details
;
Empirical correction (ABSPACK) includes:
- Absorption correction using spherical harmonics
- Frame scaling
;
_oxdiff_exptl_absorpt_empirical_full_max 1.109
_oxdiff_exptl_absorpt_empirical_full_min 0.863

loop_
_space_group_symop_operation_xyz
'x, y, z'
'-x, -y, -z'

loop_
_atom_site_label
_atom_site_type_symbol
_atom_site_fract_x
_atom_site_fract_y
_atom_site_fract_z
_atom_site_U_iso_or_equiv
_atom_site_adp_type
_atom_site_occupancy
_atom_site_site_symmetry_order
_atom_site_calc_flag
_atom_site_refinement_flags_posn
_atom_site_refinement_flags_adp
_atom_site_refinement_flags_occupancy
_atom_site_disorder_assembly
_atom_site_disorder_group
I1 I 0.29764(5) 0.22168(3) 0.61834(2) 0.01576(9) Uani 1 1 d . . . . .
O11 O 0.4643(5) 0.1940(3) 0.7565(2) 0.0214(7) Uani 1 1 d . . . . .
O13 O 0.6313(5) 0.4322(3) 0.6931(2) 0.0220(7) Uani 1 1 d . . . . .
N1 N 0.1181(6) 0.2260(4) 0.4767(3) 0.0133(7) Uani 1 1 d . . . . .
C2 C -0.0819(7) 0.3131(5) 0.4623(3) 0.0167(9) Uani 1 1 d . . . . .
H2 H -0.1503 0.3733 0.5114 0.020 Uiso 1 1 calc R . . . .
C3 C -0.1892(7) 0.3156(5) 0.3762(3) 0.0168(9) Uani 1 1 d . . . . .
H3 H -0.3281 0.3771 0.3679 0.020 Uiso 1 1 calc R . . . .
C4 C -0.0904(8) 0.2267(5) 0.3021(3) 0.0174(9) Uani 1 1 d . . . . .
C5 C 0.1174(7) 0.1361(5) 0.3186(4) 0.0192(10) Uani 1 1 d . . . . .
H5 H 0.1891 0.0741 0.2711 0.023 Uiso 1 1 calc R . . . .
C6 C 0.2149(8) 0.1394(5) 0.4057(3) 0.0195(10) Uani 1 1 d . . . . .
H6 H 0.3540 0.0790 0.4159 0.023 Uiso 1 1 calc R . . . .
C7 C -0.2019(8) 0.2283(5) 0.2071(3) 0.0256(11) Uani 1 1 d . . . . .
H7A H -0.2749 0.1280 0.2158 0.038 Uiso 1 1 calc GR . . . .
H7B H -0.0800 0.2458 0.1440 0.038 Uiso 1 1 calc GR . . . .
H7C H -0.3220 0.3121 0.2009 0.038 Uiso 1 1 calc GR . . . .
C12 C 0.5898(7) 0.3123(5) 0.7640(3) 0.0137(9) Uani 1 1 d . . . . .
C14 C 0.6685(7) 0.2889(4) 0.8709(3) 0.0142(9) Uani 1 1 d . . . . .
C15 C 0.7861(8) 0.1234(5) 0.9011(3) 0.0203(10) Uani 1 1 d . . . . .
H15A H 0.6730 0.0433 0.9058 0.030 Uiso 1 1 calc GR . . . .
H15B H 0.8343 0.1112 0.9687 0.030 Uiso 1 1 calc GR . . . .
H15C H 0.9245 0.1123 0.8478 0.030 Uiso 1 1 calc GR . . . .
C16 C 0.8451(7) 0.4173(5) 0.8660(3) 0.0199(10) Uani 1 1 d . . . . .
H16A H 0.9872 0.4062 0.8146 0.030 Uiso 1 1 calc GR . . . .
H16B H 0.8874 0.4058 0.9347 0.030 Uiso 1 1 calc GR . . . .
H16C H 0.7717 0.5204 0.8457 0.030 Uiso 1 1 calc GR . . . .
C17 C 0.4423(7) 0.3042(5) 0.9544(3) 0.0213(10) Uani 1 1 d . . . . .
H17A H 0.3731 0.4095 0.9378 0.032 Uiso 1 1 calc GR . . . .
H17B H 0.4845 0.2849 1.0236 0.032 Uiso 1 1 calc GR . . . .
H17C H 0.3277 0.2277 0.9541 0.032 Uiso 1 1 calc GR . . . .

loop_
_atom_site_aniso_label
_atom_site_aniso_U_11
_atom_site_aniso_U_22
_atom_site_aniso_U_33
_atom_site_aniso_U_23
_atom_site_aniso_U_13
_atom_site_aniso_U_12
I1 0.01779(17) 0.01447(16) 0.01638(16) -0.00444(12) -0.00545(11) 0.00028(11)
O11 0.0302(19) 0.0176(16) 0.0197(17) -0.0026(14) -0.0134(14) -0.0022(13)
O13 0.0287(19) 0.0192(17) 0.0176(17) 0.0019(14) -0.0094(14) -0.0019(13)
N1 0.0150(19) 0.0124(18) 0.0140(19) -0.0030(15) -0.0052(14) -0.0031(14)
C2 0.016(2) 0.014(2) 0.021(2) -0.0063(19) -0.0043(18) 0.0011(17)
C3 0.016(2) 0.012(2) 0.020(2) -0.0004(19) -0.0022(18) 0.0002(17)
C4 0.022(2) 0.015(2) 0.013(2) 0.0041(19) -0.0047(18) -0.0056(18)
C5 0.018(2) 0.016(2) 0.025(3) -0.008(2) -0.0012(19) -0.0015(18)
C6 0.017(2) 0.019(2) 0.025(3) -0.009(2) -0.0076(19) 0.0057(18)
C7 0.035(3) 0.022(3) 0.021(3) -0.001(2) -0.011(2) -0.004(2)
C12 0.010(2) 0.018(2) 0.013(2) -0.0041(19) -0.0019(16) 0.0027(17)
C14 0.016(2) 0.011(2) 0.016(2) -0.0024(19) -0.0050(17) 0.0004(17)
C15 0.024(3) 0.017(2) 0.021(3) -0.005(2) -0.008(2) 0.0054(19)
C16 0.020(3) 0.020(2) 0.024(3) -0.009(2) -0.0076(19) -0.0008(18)
C17 0.018(2) 0.023(2) 0.023(3) -0.008(2) -0.0042(19) 0.0040(18)

loop_
_atom_type_symbol
_atom_type_description
_atom_type_scat_dispersion_real
_atom_type_scat_dispersion_imag
_atom_type_scat_source
C C 0.0033 0.0016 'International Tables Vol C Tables 4.2.6.8 and 6.1.1.4'
H H 0.0000 0.0000 'International Tables Vol C Tables 4.2.6.8 and 6.1.1.4'
I I -0.4742 1.8119 'International Tables Vol C Tables 4.2.6.8 and 6.1.1.4'
N N 0.0061 0.0033 'International Tables Vol C Tables 4.2.6.8 and 6.1.1.4'
O O 0.0106 0.0060 'International Tables Vol C Tables 4.2.6.8 and 6.1.1.4'

loop_
_exptl_crystal_face_index_h
_exptl_crystal_face_index_k
_exptl_crystal_face_index_l
_exptl_crystal_face_perp_dist
7 6 7 0.0684
0 -12 -8 0.0662
5 10 9 0.0733
-3 10 6 0.1026
-7 -6 -7 0.0736
1 -2 17 0.0165
5 10 2 0.0618
-4 9 -6 0.0904
0 12 0 0.0863
-1 1 -18 0.0068
6 7 -3 0.0525
0 2 18 0.0390
0 -5 -18 0.0279
2 6 -13 0.0207
2 4 -14 0.0135

loop_
_geom_angle_atom_site_label_1
_geom_angle_atom_site_label_2
_geom_angle_atom_site_label_3
_geom_angle
_geom_angle_site_symmetry_1
_geom_angle_site_symmetry_3
_geom_angle_publ_flag
O11 I1 N1 174.71(10) . . ?
C12 O11 I1 118.4(2) . . ?
C2 N1 I1 121.8(3) . . ?
C6 N1 I1 119.4(3) . . ?
C6 N1 C2 118.8(4) . . ?
N1 C2 H2 119.2 . . ?
N1 C2 C3 121.6(4) . . ?
C3 C2 H2 119.2 . . ?
C2 C3 H3 119.9 . . ?
C2 C3 C4 120.1(4) . . ?
C4 C3 H3 119.9 . . ?
C3 C4 C5 117.5(4) . . ?
C3 C4 C7 121.3(4) . . ?
C5 C4 C7 121.1(4) . . ?
C4 C5 H5 120.4 . . ?
C6 C5 C4 119.3(4) . . ?
C6 C5 H5 120.4 . . ?
N1 C6 C5 122.7(4) . . ?
N1 C6 H6 118.7 . . ?
C5 C6 H6 118.7 . . ?
C4 C7 H7A 109.5 . . ?
C4 C7 H7B 109.5 . . ?
C4 C7 H7C 109.5 . . ?
H7A C7 H7B 109.5 . . ?
H7A C7 H7C 109.5 . . ?
H7B C7 H7C 109.5 . . ?
O11 C12 C14 113.6(3) . . ?
O13 C12 O11 123.1(4) . . ?
O13 C12 C14 123.3(3) . . ?
C12 C14 C15 110.8(3) . . ?
C12 C14 C16 109.7(3) . . ?
C12 C14 C17 107.3(3) . . ?
C15 C14 C17 109.3(3) . . ?
C16 C14 C15 109.9(3) . . ?
C16 C14 C17 109.8(3) . . ?
C14 C15 H15A 109.5 . . ?
C14 C15 H15B 109.5 . . ?
C14 C15 H15C 109.5 . . ?
H15A C15 H15B 109.5 . . ?
H15A C15 H15C 109.5 . . ?
H15B C15 H15C 109.5 . . ?
C14 C16 H16A 109.5 . . ?
C14 C16 H16B 109.5 . . ?
C14 C16 H16C 109.5 . . ?
H16A C16 H16B 109.5 . . ?
H16A C16 H16C 109.5 . . ?
H16B C16 H16C 109.5 . . ?
C14 C17 H17A 109.5 . . ?
C14 C17 H17B 109.5 . . ?
C14 C17 H17C 109.5 . . ?
H17A C17 H17B 109.5 . . ?
H17A C17 H17C 109.5 . . ?
H17B C17 H17C 109.5 . . ?

loop_
_geom_bond_atom_site_label_1
_geom_bond_atom_site_label_2
_geom_bond_distance
_geom_bond_site_symmetry_2
_geom_bond_publ_flag
I1 O11 2.166(3) . ?
I1 N1 2.283(3) . ?
O11 C12 1.317(4) . ?
O13 C12 1.225(5) . ?
N1 C2 1.338(5) . ?
N1 C6 1.338(5) . ?
C2 H2 0.9300 . ?
C2 C3 1.381(5) . ?
C3 H3 0.9300 . ?
C3 C4 1.385(6) . ?
C4 C5 1.395(6) . ?
C4 C7 1.503(5) . ?
C5 H5 0.9300 . ?
C5 C6 1.372(6) . ?
C6 H6 0.9300 . ?
C7 H7A 0.9600 . ?
C7 H7B 0.9600 . ?
C7 H7C 0.9600 . ?
C12 C14 1.522(5) . ?
C14 C15 1.535(5) . ?
C14 C16 1.528(5) . ?
C14 C17 1.536(5) . ?
C15 H15A 0.9600 . ?
C15 H15B 0.9600 . ?
C15 H15C 0.9600 . ?
C16 H16A 0.9600 . ?
C16 H16B 0.9600 . ?
C16 H16C 0.9600 . ?
C17 H17A 0.9600 . ?
C17 H17B 0.9600 . ?
C17 H17C 0.9600 . ?

loop_
_exptl_oxdiff_crystal_face_indexfrac_h
_exptl_oxdiff_crystal_face_indexfrac_k
_exptl_oxdiff_crystal_face_indexfrac_l
_exptl_oxdiff_crystal_face_x
_exptl_oxdiff_crystal_face_y
_exptl_oxdiff_crystal_face_z
7.0292 6.3643 7.1905 -0.0841 0.2838 0.9552
0.4596 -11.6565 -8.2613 -0.2095 0.7068 -0.6756
4.5242 10.1588 9.0127 0.0483 -0.1630 0.9854
-3.4696 10.1937 6.0953 0.2668 -0.9003 0.3438
-7.0374 -6.3433 -7.1783 0.0847 -0.2857 -0.9546
0.6378 -2.1688 16.9092 0.9531 0.2825 0.1086
5.1515 9.5310 1.8188 -0.3642 -0.1078 0.9251
-4.1910 8.6822 -6.0144 -0.3326 -0.9396 0.0814
-0.0668 11.8766 0.2228 -0.2580 -0.7291 0.6339
-1.3366 0.9703 -17.6324 -0.9322 -0.2762 -0.2339
5.7826 6.8637 -3.4985 -0.6264 0.0825 0.7751
-0.3294 1.5423 17.9203 0.9695 -0.0253 0.2439
-0.1765 -5.2211 -17.7959 -0.8538 0.2048 -0.4786
1.6864 5.7808 -12.6602 -0.9123 -0.2703 0.3076
1.8567 4.3963 -13.8826 -0.9560 -0.1773 0.2337
